data_4067403
loop_
_publ_author_name
'Aluri, Bhaskar R.'
'Peulecke, Normen'
'M\"uller, Bernd H.'
'Peitz, Stephan'
'Spannenberg, Anke'
'Hapke, Marko'
'Rosenthal, Uwe'

_publ_section_title
;
 Synthesis, Coordination Chemistry, and Catalysis of the First
 1,2-Bis(diphenylphosphino)-1,2-diphenylhydrazine,
 Ph2PN(Ph)N(Ph)PPh2&#x2020;
;
_journal_issue 1
_journal_name_full Organometallics
_journal_page_first 226
_journal_paper_doi 10.1021/om900925b
_journal_volume 29
_journal_year 2010
_chemical_formula_sum 'C37 H31 Cl5 N2 Ni P2'
_chemical_formula_weight 801.54
_chemical_name_systematic
; 
 ? 
;
_space_group_IT_number 14
_symmetry_cell_setting monoclinic
_symmetry_space_group_name_Hall '-P 2yn'
_symmetry_space_group_name_H-M 'P 1 21/n 1'
_atom_sites_solution_hydrogens geom
_atom_sites_solution_primary direct
_atom_sites_solution_secondary difmap
_audit_creation_method SHELXL-97
_cell_angle_alpha 90.00
_cell_angle_beta 93.2530(18)
_cell_angle_gamma 90.00
_cell_formula_units_Z 4
_cell_length_a 9.4227(2)
_cell_length_b 18.4170(3)
_cell_length_c 21.3784(5)
_cell_measurement_reflns_used 15250
_cell_measurement_temperature 200(2)
_cell_measurement_theta_max 29.63
_cell_measurement_theta_min 1.90
_cell_volume 3703.98(13)
_computing_cell_refinement 'IPDS Program Package'
_computing_data_collection 'IPDS Program Package (Stoe & Cie, 2005)'
_computing_data_reduction 'IPDS Program Package'
_computing_molecular_graphics 'XP in SHELXTL'
_computing_publication_material 'SHELXTL (Sheldrick, 2008)'
_computing_structure_refinement 'SHELXL-97 (Sheldrick, 2008)'
_computing_structure_solution 'SHELXS-97 (Sheldrick, 2008)'
_diffrn_ambient_temperature 200(2)
_diffrn_measured_fraction_theta_full 1.000
_diffrn_measured_fraction_theta_max 1.000
_diffrn_measurement_device_type 'STOE IPDS II'
_diffrn_measurement_method 'rotation method'
_diffrn_radiation_monochromator graphite
_diffrn_radiation_source 'fine-focus sealed tube'
_diffrn_radiation_type MoK\a
_diffrn_radiation_wavelength 0.71073
_diffrn_reflns_av_R_equivalents 0.0272
_diffrn_reflns_av_sigmaI/netI 0.0199
_diffrn_reflns_limit_h_max 12
_diffrn_reflns_limit_h_min -12
_diffrn_reflns_limit_k_max 23
_diffrn_reflns_limit_k_min -23
_diffrn_reflns_limit_l_max 27
_diffrn_reflns_limit_l_min -27
_diffrn_reflns_number 61151
_diffrn_reflns_theta_full 27.50
_diffrn_reflns_theta_max 27.50
_diffrn_reflns_theta_min 1.91
_exptl_absorpt_coefficient_mu 1.000
_exptl_absorpt_correction_T_max 0.7766
_exptl_absorpt_correction_T_min 0.7021
_exptl_absorpt_correction_type numerical
_exptl_absorpt_process_details 'X-SHAPE (Stoe & Cie, 2005)'
_exptl_crystal_colour yellow
_exptl_crystal_density_diffrn 1.437
_exptl_crystal_density_method 'not measured'
_exptl_crystal_description prism
_exptl_crystal_F_000 1640
_exptl_crystal_size_max 0.32
_exptl_crystal_size_mid 0.32
_exptl_crystal_size_min 0.27
_refine_diff_density_max 0.762
_refine_diff_density_min -0.629
_refine_diff_density_rms 0.050
_refine_ls_extinction_method none
_refine_ls_goodness_of_fit_ref 1.042
_refine_ls_hydrogen_treatment constr
_refine_ls_matrix_type full
_refine_ls_number_parameters 424
_refine_ls_number_reflns 8498
_refine_ls_number_restraints 3
_refine_ls_restrained_S_all 1.042
_refine_ls_R_factor_all 0.0381
_refine_ls_R_factor_gt 0.0297
_refine_ls_shift/su_max 0.001
_refine_ls_shift/su_mean 0.000
_refine_ls_structure_factor_coef Fsqd
_refine_ls_weighting_details 'calc w=1/[\s^2^(Fo^2^)+(0.0507P)^2^+0.0000P] where P=(Fo^2^+2Fc^2^)/3'
_refine_ls_weighting_scheme calc
_refine_ls_wR_factor_gt 0.0761
_refine_ls_wR_factor_ref 0.0781
_reflns_number_gt 7009
_reflns_number_total 8498
_reflns_threshold_expression >2sigma(I)
_cod_data_source_file om900925b_si_002.cif
_cod_data_source_block ks942
_cod_original_cell_volume 3704.00(14)
_cod_original_sg_symbol_H-M 'P 21/n'
_cod_database_code 4067403

loop_
_symmetry_equiv_pos_as_xyz
'x, y, z'
'-x+1/2, y+1/2, -z+1/2'
'-x, -y, -z'
'x-1/2, -y-1/2, z-1/2'

loop_
_atom_site_label
_atom_site_type_symbol
_atom_site_fract_x
_atom_site_fract_y
_atom_site_fract_z
_atom_site_U_iso_or_equiv
_atom_site_adp_type
_atom_site_occupancy
_atom_site_symmetry_multiplicity
_atom_site_calc_flag
_atom_site_refinement_flags
C1 C 0.44994(17) 0.16064(9) 0.23264(9) 0.0313(3) Uani 1 1 d .
C2 C 0.4070(2) 0.17367(10) 0.29270(10) 0.0393(4) Uani 1 1 d .
H2A H 0.4690 0.1622 0.3279 0.047 Uiso 1 1 calc R
C3 C 0.2741(2) 0.20333(12) 0.30174(12) 0.0533(6) Uani 1 1 d D
H3A H 0.2452 0.2114 0.3430 0.064 Uiso 1 1 calc R
C4 C 0.1847(2) 0.22104(11) 0.25119(10) 0.0610(7) Uani 1 1 d D
H4A H 0.0940 0.2414 0.2574 0.073 Uiso 1 1 calc R
C5 C 0.2268(2) 0.20918(12) 0.19175(13) 0.0595(7) Uani 1 1 d D
H5A H 0.1646 0.2214 0.1568 0.071 Uiso 1 1 calc R
C6 C 0.3594(2) 0.17955(10) 0.18181(11) 0.0441(5) Uani 1 1 d .
H6A H 0.3879 0.1723 0.1404 0.053 Uiso 1 1 calc R
C7 C 0.69301(18) 0.13865(9) 0.15327(8) 0.0310(3) Uani 1 1 d .
C8 C 0.6761(2) 0.20834(10) 0.12825(8) 0.0399(4) Uani 1 1 d D
H8A H 0.6169 0.2425 0.1475 0.048 Uiso 1 1 calc R
C9 C 0.7455(2) 0.22769(12) 0.07561(9) 0.0512(5) Uani 1 1 d D
H9A H 0.7325 0.2749 0.0583 0.061 Uiso 1 1 calc R
C10 C 0.8335(2) 0.17891(14) 0.04805(10) 0.0565(6) Uani 1 1 d D
H10A H 0.8813 0.1926 0.0119 0.068 Uiso 1 1 calc R
C11 C 0.8525(2) 0.11016(14) 0.07286(10) 0.0525(5) Uani 1 1 d .
H11A H 0.9139 0.0768 0.0539 0.063 Uiso 1 1 calc R
C12 C 0.78236(19) 0.08950(11) 0.12531(9) 0.0388(4) Uani 1 1 d .
H12A H 0.7952 0.0420 0.1421 0.047 Uiso 1 1 calc R
C13 C 0.53491(16) -0.01935(8) 0.17151(7) 0.0258(3) Uani 1 1 d .
C14 C 0.46531(18) 0.01406(10) 0.11990(8) 0.0337(4) Uani 1 1 d .
H14A H 0.4554 0.0654 0.1188 0.040 Uiso 1 1 calc R
C15 C 0.4106(2) -0.02756(12) 0.07008(9) 0.0423(4) Uani 1 1 d .
H15A H 0.3645 -0.0044 0.0348 0.051 Uiso 1 1 calc R
C16 C 0.4222(2) -0.10202(12) 0.07131(9) 0.0463(5) Uani 1 1 d .
H16A H 0.3843 -0.1303 0.0372 0.056 Uiso 1 1 calc R
C17 C 0.4897(2) -0.13522(11) 0.12267(9) 0.0411(4) Uani 1 1 d .
H17A H 0.4974 -0.1866 0.1238 0.049 Uiso 1 1 calc R
C18 C 0.54627(18) -0.09448(9) 0.17263(8) 0.0320(3) Uani 1 1 d .
H18A H 0.5928 -0.1180 0.2076 0.038 Uiso 1 1 calc R
C19 C 0.53040(16) -0.04828(8) 0.31220(7) 0.0244(3) Uani 1 1 d .
C20 C 0.39929(17) -0.01544(9) 0.31526(8) 0.0298(3) Uani 1 1 d .
H20A H 0.3792 0.0284 0.2931 0.036 Uiso 1 1 calc R
C21 C 0.29718(19) -0.04679(11) 0.35085(9) 0.0387(4) Uani 1 1 d .
H21A H 0.2065 -0.0246 0.3526 0.046 Uiso 1 1 calc R
C22 C 0.3262(2) -0.11007(11) 0.38369(9) 0.0407(4) Uani 1 1 d .
H22A H 0.2568 -0.1306 0.4089 0.049 Uiso 1 1 calc R
C23 C 0.4568(2) -0.14345(9) 0.37975(9) 0.0364(4) Uani 1 1 d .
H23A H 0.4769 -0.1870 0.4023 0.044 Uiso 1 1 calc R
C24 C 0.55852(18) -0.11378(9) 0.34309(8) 0.0304(3) Uani 1 1 d .
H24A H 0.6467 -0.1379 0.3390 0.036 Uiso 1 1 calc R
C25 C 0.93064(16) -0.01257(8) 0.26497(8) 0.0269(3) Uani 1 1 d .
C26 C 0.93550(18) -0.08616(9) 0.25032(10) 0.0372(4) Uani 1 1 d .
H26A H 0.8673 -0.1186 0.2658 0.045 Uiso 1 1 calc R
C27 C 1.0400(2) -0.11185(11) 0.21316(11) 0.0478(5) Uani 1 1 d .
H27A H 1.0447 -0.1622 0.2037 0.057 Uiso 1 1 calc R
C28 C 1.1372(2) -0.06460(12) 0.18981(11) 0.0472(5) Uani 1 1 d .
H28A H 1.2086 -0.0825 0.1642 0.057 Uiso 1 1 calc R
C29 C 1.13155(19) 0.00840(11) 0.20339(10) 0.0411(4) Uani 1 1 d .
H29A H 1.1981 0.0408 0.1866 0.049 Uiso 1 1 calc R
C30 C 1.02948(17) 0.03469(9) 0.24128(8) 0.0322(3) Uani 1 1 d .
H30A H 1.0267 0.0849 0.2512 0.039 Uiso 1 1 calc R
C31 C 0.80538(17) -0.01364(8) 0.38867(8) 0.0278(3) Uani 1 1 d .
C32 C 0.91095(18) -0.06287(10) 0.40831(9) 0.0355(4) Uani 1 1 d .
H32A H 0.9778 -0.0794 0.3799 0.043 Uiso 1 1 calc R
C33 C 0.9175(2) -0.08741(11) 0.46955(10) 0.0463(5) Uani 1 1 d D
H33A H 0.9902 -0.1203 0.4834 0.056 Uiso 1 1 calc R
C34 C 0.8193(2) -0.06451(11) 0.51062(9) 0.0487(5) Uani 1 1 d D
H34A H 0.8234 -0.0825 0.5523 0.058 Uiso 1 1 calc R
C35 C 0.7151(2) -0.01551(11) 0.49143(9) 0.0455(5) Uani 1 1 d D
H35A H 0.6474 0.0001 0.5198 0.055 Uiso 1 1 calc R
C36 C 0.7092(2) 0.01090(10) 0.43070(8) 0.0361(4) Uani 1 1 d .
H36A H 0.6393 0.0458 0.4178 0.043 Uiso 1 1 calc R
C37 C 0.7221(3) 0.27749(13) 0.44853(10) 0.0557(6) Uani 1 1 d .
H37A H 0.7729 0.2674 0.4096 0.067 Uiso 1 1 calc R
Cl1 Cl 0.74523(5) 0.25247(2) 0.28261(2) 0.03776(10) Uani 1 1 d .
Cl2 Cl 0.94333(5) 0.15017(2) 0.37405(2) 0.03577(10) Uani 1 1 d .
Cl3 Cl 0.59018(9) 0.21096(4) 0.45543(4) 0.0770(2) Uani 1 1 d .
Cl4 Cl 0.84523(11) 0.27179(5) 0.51283(3) 0.0865(2) Uani 1 1 d .
Cl5 Cl 0.64908(11) 0.36394(5) 0.44254(5) 0.1008(3) Uani 1 1 d .
N1 N 0.59393(14) 0.02287(7) 0.22246(6) 0.0245(3) Uani 1 1 d .
N2 N 0.64099(13) -0.01830(7) 0.27639(6) 0.0234(3) Uani 1 1 d .
Ni1 Ni 0.77240(2) 0.136233(10) 0.301706(9) 0.02366(6) Uani 1 1 d .
P1 P 0.61969(4) 0.11503(2) 0.226863(19) 0.02415(9) Uani 1 1 d .
P2 P 0.79062(4) 0.02235(2) 0.310232(18) 0.02253(8) Uani 1 1 d .

loop_
_atom_site_aniso_label
_atom_site_aniso_U_11
_atom_site_aniso_U_22
_atom_site_aniso_U_33
_atom_site_aniso_U_23
_atom_site_aniso_U_13
_atom_site_aniso_U_12
C1 0.0275(8) 0.0228(7) 0.0435(10) 0.0068(6) 0.0018(7) 0.0010(6)
C2 0.0364(9) 0.0322(9) 0.0502(11) 0.0034(8) 0.0093(8) 0.0017(7)
C3 0.0436(11) 0.0389(11) 0.0798(16) -0.0013(10) 0.0250(11) 0.0020(9)
C4 0.0328(10) 0.0346(11) 0.117(2) 0.0052(12) 0.0128(12) 0.0069(8)
C5 0.0413(11) 0.0431(11) 0.0921(19) 0.0166(12) -0.0130(12) 0.0124(9)
C6 0.0396(10) 0.0361(10) 0.0556(12) 0.0114(9) -0.0058(9) 0.0073(8)
C7 0.0298(8) 0.0363(9) 0.0267(8) 0.0052(7) -0.0006(6) -0.0080(7)
C8 0.0478(10) 0.0361(9) 0.0353(9) 0.0080(7) -0.0016(8) -0.0106(8)
C9 0.0627(13) 0.0502(12) 0.0402(11) 0.0161(9) -0.0031(10) -0.0234(10)
C10 0.0554(13) 0.0801(17) 0.0347(11) 0.0116(11) 0.0086(9) -0.0271(12)
C11 0.0425(11) 0.0762(16) 0.0400(11) 0.0005(10) 0.0129(9) -0.0069(10)
C12 0.0339(9) 0.0483(11) 0.0343(9) 0.0049(8) 0.0038(7) -0.0026(8)
C13 0.0220(7) 0.0309(8) 0.0246(7) -0.0027(6) 0.0023(6) -0.0017(6)
C14 0.0335(8) 0.0373(9) 0.0299(9) 0.0028(7) -0.0022(7) -0.0006(7)
C15 0.0381(9) 0.0594(12) 0.0287(9) 0.0004(8) -0.0043(7) -0.0023(8)
C16 0.0454(11) 0.0570(12) 0.0357(10) -0.0175(9) -0.0029(8) -0.0023(9)
C17 0.0434(10) 0.0376(10) 0.0423(10) -0.0135(8) 0.0023(8) 0.0014(8)
C18 0.0320(8) 0.0328(8) 0.0311(9) -0.0041(7) 0.0008(7) 0.0029(6)
C19 0.0258(7) 0.0235(7) 0.0236(7) -0.0008(6) -0.0001(6) -0.0047(6)
C20 0.0275(7) 0.0291(8) 0.0328(8) 0.0040(6) 0.0007(6) -0.0014(6)
C21 0.0287(8) 0.0452(10) 0.0426(10) 0.0045(8) 0.0063(7) -0.0021(7)
C22 0.0394(10) 0.0455(10) 0.0380(10) 0.0075(8) 0.0084(8) -0.0132(8)
C23 0.0435(10) 0.0305(9) 0.0351(9) 0.0077(7) 0.0003(7) -0.0086(7)
C24 0.0321(8) 0.0250(8) 0.0337(9) 0.0026(6) -0.0016(7) -0.0029(6)
C25 0.0231(7) 0.0256(7) 0.0318(8) -0.0010(6) -0.0003(6) 0.0008(6)
C26 0.0309(8) 0.0275(8) 0.0539(11) -0.0068(7) 0.0083(8) -0.0027(7)
C27 0.0408(10) 0.0355(10) 0.0680(14) -0.0166(9) 0.0119(10) 0.0027(8)
C28 0.0323(9) 0.0575(12) 0.0530(12) -0.0129(10) 0.0116(8) 0.0047(8)
C29 0.0295(8) 0.0475(11) 0.0470(11) 0.0015(8) 0.0081(8) -0.0043(8)
C30 0.0282(8) 0.0291(8) 0.0395(9) 0.0011(7) 0.0023(7) -0.0018(6)
C31 0.0295(8) 0.0251(7) 0.0279(8) 0.0033(6) -0.0055(6) -0.0037(6)
C32 0.0307(8) 0.0336(9) 0.0413(10) 0.0080(7) -0.0043(7) 0.0005(7)
C33 0.0457(11) 0.0444(11) 0.0470(11) 0.0149(9) -0.0133(9) 0.0013(8)
C34 0.0594(13) 0.0537(12) 0.0318(10) 0.0122(9) -0.0086(9) -0.0062(10)
C35 0.0558(12) 0.0510(12) 0.0297(9) -0.0008(8) 0.0017(8) -0.0013(9)
C36 0.0417(9) 0.0364(9) 0.0295(9) -0.0007(7) -0.0030(7) 0.0036(7)
C37 0.0692(15) 0.0633(14) 0.0359(11) -0.0004(10) 0.0135(10) 0.0106(12)
Cl1 0.0476(2) 0.01973(18) 0.0450(2) 0.00255(16) -0.00597(19) -0.00025(16)
Cl2 0.0366(2) 0.0321(2) 0.0373(2) -0.00014(16) -0.00970(17) -0.00380(16)
Cl3 0.0832(5) 0.0807(5) 0.0698(4) -0.0155(3) 0.0285(4) -0.0035(4)
Cl4 0.1255(7) 0.0876(5) 0.0443(3) 0.0029(3) -0.0128(4) -0.0056(5)
Cl5 0.1149(7) 0.0771(5) 0.1149(7) 0.0300(5) 0.0472(6) 0.0386(5)
N1 0.0272(6) 0.0233(6) 0.0224(6) 0.0033(5) -0.0026(5) -0.0007(5)
N2 0.0232(6) 0.0231(6) 0.0237(6) 0.0050(5) -0.0010(5) -0.0016(5)
Ni1 0.02541(10) 0.01867(10) 0.02668(11) 0.00056(7) -0.00028(7) -0.00009(7)
P1 0.02473(18) 0.02208(18) 0.0255(2) 0.00436(14) 0.00057(15) 0.00035(14)
P2 0.02170(17) 0.01946(17) 0.02617(19) 0.00135(14) -0.00088(14) -0.00001(13)

loop_
_atom_type_symbol
_atom_type_description
_atom_type_scat_dispersion_real
_atom_type_scat_dispersion_imag
_atom_type_scat_source
C C 0.0033 0.0016 'International Tables Vol C Tables 4.2.6.8 and 6.1.1.4'
H H 0.0000 0.0000 'International Tables Vol C Tables 4.2.6.8 and 6.1.1.4'
N N 0.0061 0.0033 'International Tables Vol C Tables 4.2.6.8 and 6.1.1.4'
P P 0.1023 0.0942 'International Tables Vol C Tables 4.2.6.8 and 6.1.1.4'
Cl Cl 0.1484 0.1585 'International Tables Vol C Tables 4.2.6.8 and 6.1.1.4'
Ni Ni 0.3393 1.1124 'International Tables Vol C Tables 4.2.6.8 and 6.1.1.4'

loop_
_geom_angle_atom_site_label_1
_geom_angle_atom_site_label_2
_geom_angle_atom_site_label_3
_geom_angle
C6 C1 C2 118.83(17)
C6 C1 P1 124.57(15)
C2 C1 P1 116.51(13)
C1 C2 C3 120.6(2)
C4 C3 C2 120.1(2)
C5 C4 C3 119.7(2)
C4 C5 C6 121.0(2)
C1 C6 C5 119.8(2)
C12 C7 C8 119.42(17)
C12 C7 P1 119.15(13)
C8 C7 P1 120.94(15)
C9 C8 C7 120.07(19)
C10 C9 C8 120.3(2)
C9 C10 C11 120.12(19)
C10 C11 C12 120.3(2)
C11 C12 C7 119.72(19)
C18 C13 C14 119.08(15)
C18 C13 N1 120.28(14)
C14 C13 N1 120.64(14)
C15 C14 C13 120.08(17)
C16 C15 C14 120.66(18)
C15 C16 C17 119.32(17)
C16 C17 C18 120.84(18)
C17 C18 C13 120.01(16)
C20 C19 C24 120.23(15)
C20 C19 N2 122.32(14)
C24 C19 N2 117.43(14)
C19 C20 C21 119.64(16)
C22 C21 C20 120.48(17)
C21 C22 C23 119.75(17)
C22 C23 C24 120.41(16)
C23 C24 C19 119.40(16)
C30 C25 C26 119.73(16)
C30 C25 P2 119.93(12)
C26 C25 P2 120.22(13)
C27 C26 C25 119.71(17)
C28 C27 C26 120.12(18)
C29 C28 C27 120.38(18)
C28 C29 C30 120.20(18)
C29 C30 C25 119.84(16)
C36 C31 C32 119.88(16)
C36 C31 P2 117.67(12)
C32 C31 P2 122.43(14)
C33 C32 C31 119.38(18)
C34 C33 C32 120.54(17)
C33 C34 C35 120.23(18)
C34 C35 C36 119.93(18)
C35 C36 C31 119.99(17)
Cl5 C37 Cl4 110.80(14)
Cl5 C37 Cl3 111.48(15)
Cl4 C37 Cl3 109.42(13)
C13 N1 N2 114.63(12)
C13 N1 P1 128.99(10)
N2 N1 P1 116.36(9)
N1 N2 C19 115.60(11)
N1 N2 P2 108.54(9)
C19 N2 P2 123.02(10)
P2 Ni1 P1 86.029(16)
P2 Ni1 Cl2 90.142(16)
P1 Ni1 Cl2 174.170(19)
P2 Ni1 Cl1 173.955(19)
P1 Ni1 Cl1 88.415(17)
Cl2 Ni1 Cl1 95.210(17)
N1 P1 C7 104.49(7)
N1 P1 C1 109.80(7)
C7 P1 C1 109.23(8)
N1 P1 Ni1 108.09(4)
C7 P1 Ni1 109.58(5)
C1 P1 Ni1 115.13(6)
N2 P2 C25 103.12(7)
N2 P2 C31 104.46(7)
C25 P2 C31 110.44(8)
N2 P2 Ni1 109.60(4)
C25 P2 Ni1 111.54(5)
C31 P2 Ni1 116.58(5)

loop_
_geom_bond_atom_site_label_1
_geom_bond_atom_site_label_2
_geom_bond_distance
C1 C6 1.387(3)
C1 C2 1.389(3)
C1 P1 1.8171(17)
C2 C3 1.390(3)
C3 C4 1.371(2)
C4 C5 1.370(2)
C5 C6 1.390(3)
C7 C12 1.394(3)
C7 C8 1.396(2)
C7 P1 1.8069(17)
C8 C9 1.380(2)
C9 C10 1.378(2)
C10 C11 1.380(3)
C11 C12 1.387(3)
C13 C18 1.388(2)
C13 C14 1.394(2)
C13 N1 1.4254(19)
C14 C15 1.388(3)
C15 C16 1.376(3)
C16 C17 1.380(3)
C17 C18 1.387(2)
C19 C20 1.380(2)
C19 C24 1.393(2)
C19 N2 1.438(2)
C20 C21 1.386(2)
C21 C22 1.380(3)
C22 C23 1.382(3)
C23 C24 1.384(2)
C25 C30 1.391(2)
C25 C26 1.392(2)
C25 P2 1.7987(17)
C26 C27 1.383(3)
C27 C28 1.378(3)
C28 C29 1.377(3)
C29 C30 1.380(3)
C31 C36 1.388(3)
C31 C32 1.393(2)
C31 P2 1.8010(16)
C32 C33 1.383(3)
C33 C34 1.377(2)
C34 C35 1.379(2)
C35 C36 1.385(3)
C37 Cl5 1.736(3)
C37 Cl4 1.751(3)
C37 Cl3 1.758(3)
Cl1 Ni1 2.1916(4)
Cl2 Ni1 2.1838(4)
N1 N2 1.4292(17)
N1 P1 1.7164(13)
N2 P2 1.7194(13)
Ni1 P2 2.1115(4)
Ni1 P1 2.1265(4)
